data_7126233
loop_
_publ_author_name
'Schmidlin, Nadja M. C.'
'Scherer, Harald'
'Hoffmann, Anke'
'B\"ottcher, Tobias'

_publ_section_title
;
 Isolation and characterization of a lithiated pyridine - aggregation in
 the solid state and in solution.
;
_journal_issue 30
_journal_name_full 'Chemical communications (Cambridge, England)'
_journal_page_first 4160
_journal_page_last 4163
_journal_paper_doi 10.1039/d0cc01355b
_journal_volume 56
_journal_year 2020
_chemical_absolute_configuration ad
_chemical_formula_sum 'C66 H88 Li2 N2 O5'
_chemical_formula_weight 1003.26
_space_group_crystal_system monoclinic
_space_group_IT_number 4
_space_group_name_Hall 'P 2yb'
_space_group_name_H-M_alt 'P 1 21 1'
_atom_sites_solution_hydrogens geom
_atom_sites_solution_primary direct
_audit_creation_method
;
FinalCif by Daniel Kratzert, Freiburg 2019,
https://github.com/dkratzert/FinalCif
;
_audit_update_record
;
2020-02-04 deposited with the CCDC.	2020-03-17 downloaded from the CCDC.
;
_cell_angle_alpha 90
_cell_angle_beta 107.779(9)
_cell_angle_gamma 90
_cell_formula_units_Z 2
_cell_length_a 12.845(2)
_cell_length_b 16.759(3)
_cell_length_c 14.762(3)
_cell_measurement_reflns_used 9431
_cell_measurement_temperature 100.0
_cell_measurement_theta_max 27.7835
_cell_measurement_theta_min 2.4395
_cell_volume 3026.0(10)
_computing_cell_refinement 'SAINT V8.38A'
_computing_data_collection 'Bruker BIS V6.2.11/2019-03-14'
_computing_data_reduction 'SAINT V8.38A'
_computing_structure_refinement 'SHELXL-2018/3 (Sheldrick, 2018)'
_computing_structure_solution 'SHELXT 2014/5 (Sheldrick, 2014)'
_diffrn_ambient_temperature 100.0
_diffrn_detector HPAD
_diffrn_detector_area_resol_mean 7.41
_diffrn_detector_type 'Bruker PHOTON III'
_diffrn_measured_fraction_theta_full 0.999
_diffrn_measured_fraction_theta_max 0.993
_diffrn_measurement_device 'three-circle diffractometer'
_diffrn_measurement_device_type 'Bruker D8 VENTURE dual wavelength Mo/Cu'
_diffrn_measurement_method '\w and \f scans'
_diffrn_measurement_specimen_support 'MiTeGen micromount'
_diffrn_radiation_monochromator 'mirror optics'
_diffrn_radiation_type MoK\a
_diffrn_radiation_wavelength 0.71073
_diffrn_reflns_av_R_equivalents 0.0392
_diffrn_reflns_av_unetI/netI 0.0202
_diffrn_reflns_Laue_measured_fraction_full 0.999
_diffrn_reflns_Laue_measured_fraction_max 0.993
_diffrn_reflns_number 7419
_diffrn_reflns_point_group_measured_fraction_full 0.518
_diffrn_reflns_point_group_measured_fraction_max 0.513
_diffrn_reflns_theta_full 25.242
_diffrn_reflns_theta_max 27.889
_diffrn_reflns_theta_min 1.891
_diffrn_source 'microfocus sealed X-ray tube'
_diffrn_source_current 1.4
_diffrn_source_type 'Incoatec I\ms'
_diffrn_source_voltage 50.0
_exptl_absorpt_coefficient_mu 0.067
_exptl_absorpt_correction_T_max 0.745618
_exptl_absorpt_correction_T_min 0.700525
_exptl_absorpt_correction_type multi-scan
_exptl_absorpt_process_details
;
TWINABS - Bruker AXS scaling for twinned crystals - Version 2012/1: Krause, L.,
Herbst-Irmer, R., Sheldrick G.M. & Stalke D., J. Appl. Cryst. 48 (2015) 3-10
;
_exptl_crystal_colour yellow
_exptl_crystal_density_diffrn 1.101
_exptl_crystal_description block
_exptl_crystal_F_000 1088
_exptl_crystal_size_max 0.361
_exptl_crystal_size_mid 0.318
_exptl_crystal_size_min 0.252
_refine_diff_density_max 0.351
_refine_diff_density_min -0.354
_refine_diff_density_rms 0.071
_refine_ls_abs_structure_details
;
No quotients, so Flack parameter determined by classical intensity fit
;
_refine_ls_abs_structure_Flack -3(2)
_refine_ls_extinction_method none
_refine_ls_goodness_of_fit_ref 1.113
_refine_ls_hydrogen_treatment constr
_refine_ls_matrix_type full
_refine_ls_number_parameters 827
_refine_ls_number_reflns 7419
_refine_ls_number_restraints 1212
_refine_ls_restrained_S_all 1.055
_refine_ls_R_factor_all 0.0817
_refine_ls_R_factor_gt 0.0773
_refine_ls_shift/su_max 0.001
_refine_ls_shift/su_mean 0.000
_refine_ls_structure_factor_coef Fsqd
_refine_ls_weighting_details 'w=1/[\s^2^(Fo^2^)+(0.0883P)^2^+5.3509P] where P=(Fo^2^+2Fc^2^)/3'
_refine_ls_weighting_scheme calc
_refine_ls_wR_factor_gt 0.2194
_refine_ls_wR_factor_ref 0.2218
_reflns_Friedel_coverage 0.000
_reflns_Friedel_fraction_full 0.000
_reflns_Friedel_fraction_max 0.000
_reflns_number_gt 7116
_reflns_number_total 7419
_reflns_threshold_expression 'I > 2\s(I)'
_twin_special_details 'The data was integrated as a 2-component twin.'
_twin_individual_id 2
_twin_individual_twin_matrix_11 0.20004
_twin_individual_twin_matrix_12 -0.00037
_twin_individual_twin_matrix_13 -0.80077
_twin_individual_twin_matrix_21 -1e-05
_twin_individual_twin_matrix_22 -1.0
_twin_individual_twin_matrix_23 0.00055
_twin_individual_twin_matrix_31 -1.19883
_twin_individual_twin_matrix_32 6e-05
_twin_individual_twin_matrix_33 -0.20004
_cod_data_source_file d0cc01355b2.cif
_cod_data_source_block TB_TB292_v1_0m_4_a
_cod_depositor_comments 'Adding full bibliography for 7126233.cif.'
_cod_original_cell_volume 3025.8(9)
_cod_original_sg_symbol_H-M 'P 21'
_cod_database_code 7126233
_shelx_shelxl_version_number 2018/3
_shelx_space_group_comment
;
The symmetry employed for this shelxl refinement is uniquely defined
by the following loop, which should always be used as a source of
symmetry information in preference to the above space-group names.
They are only intended as comments.
;
_shelx_estimated_absorpt_t_min 0.976
_shelx_estimated_absorpt_t_max 0.983
_olex2_diffrn_ambient_temperature_device 'Oxford Cryostream 800'

loop_
_space_group_symop_operation_xyz
'x, y, z'
'-x, y+1/2, -z'

loop_
_atom_site_label
_atom_site_type_symbol
_atom_site_fract_x
_atom_site_fract_y
_atom_site_fract_z
_atom_site_U_iso_or_equiv
_atom_site_adp_type
_atom_site_occupancy
_atom_site_site_symmetry_order
_atom_site_calc_flag
_atom_site_refinement_flags_posn
_atom_site_refinement_flags_adp
_atom_site_refinement_flags_occupancy
_atom_site_disorder_assembly
_atom_site_disorder_group
N1 N 0.5253(3) 0.6137(2) 0.5201(2) 0.0211(7) Uani 1 1 d . . . . .
Li1 Li 0.7009(6) 0.3728(5) 0.6974(5) 0.0217(14) Uani 1 1 d . . . . .
C1 C 0.5821(4) 0.5573(3) 0.4911(3) 0.0215(8) Uani 1 1 d . . . . .
C2 C 0.6485(4) 0.5013(3) 0.5537(3) 0.0219(9) Uani 1 1 d . . . . .
H2 H 0.686549 0.464225 0.529102 0.026 Uiso 1 1 calc R U . . .
N2 N 0.9744(3) 0.2450(2) 0.9697(3) 0.0227(8) Uani 1 1 d . . . . .
Li2 Li 0.7982(7) 0.4859(5) 0.7889(6) 0.0273(17) Uani 1 1 d . . . . .
C3 C 0.6604(4) 0.4986(3) 0.6521(3) 0.0220(9) Uani 1 1 d . . . . .
C6 C 0.5689(4) 0.5612(3) 0.3867(3) 0.0230(9) Uani 1 1 d . . . . .
C5 C 0.5330(3) 0.6140(3) 0.6136(3) 0.0206(8) Uani 1 1 d . . . . .
C4 C 0.5974(4) 0.5592(3) 0.6783(3) 0.0223(9) Uani 1 1 d . . . . .
H4 H 0.599222 0.562493 0.741685 0.027 Uiso 1 1 calc R U . . .
C7 C 0.4688(4) 0.5365(3) 0.3204(3) 0.0236(9) Uani 1 1 d . . . . .
C9 C 0.5342(5) 0.5774(3) 0.1890(4) 0.0336(11) Uani 1 1 d . . . . .
C8 C 0.4533(4) 0.5441(3) 0.2229(3) 0.0289(10) Uani 1 1 d . . . . .
H8 H 0.388162 0.526709 0.179807 0.035 Uiso 1 1 calc R U . . .
C10 C 0.6328(4) 0.6012(3) 0.2548(3) 0.0311(11) Uani 1 1 d . . . . .
H10 H 0.687226 0.622993 0.232889 0.037 Uiso 1 1 calc R U . . .
C13 C 0.5130(5) 0.5883(5) 0.0827(4) 0.0473(16) Uani 1 1 d . . . . .
H13A H 0.574851 0.613802 0.071574 0.071 Uiso 1 1 calc R U . . .
H13B H 0.449144 0.620756 0.057330 0.071 Uiso 1 1 calc R U . . .
H13C H 0.501526 0.537079 0.052016 0.071 Uiso 1 1 calc R U . . .
C12 C 0.3780(4) 0.5037(3) 0.3550(4) 0.0297(10) Uani 1 1 d . . . . .
H12A H 0.319105 0.485628 0.301591 0.045 Uiso 1 1 calc R U . . .
H12B H 0.352071 0.544751 0.387982 0.045 Uiso 1 1 calc R U . . .
H12C H 0.405315 0.459764 0.397390 0.045 Uiso 1 1 calc R U . . .
C11 C 0.6514(4) 0.5931(3) 0.3529(3) 0.0283(10) Uani 1 1 d . . . . .
C14 C 0.7583(4) 0.6221(4) 0.4226(4) 0.0368(12) Uani 1 1 d . . . . .
H14A H 0.798084 0.652558 0.389052 0.055 Uiso 1 1 calc R U . . .
H14B H 0.801345 0.577036 0.452525 0.055 Uiso 1 1 calc R U . . .
H14C H 0.742915 0.654985 0.470212 0.055 Uiso 1 1 calc R U . . .
C16 C 0.5189(4) 0.7563(3) 0.6600(3) 0.0235(9) Uani 1 1 d . . . . .
C15 C 0.4701(4) 0.6811(3) 0.6415(3) 0.0204(8) Uani 1 1 d . . . . .
C19 C 0.3028(4) 0.7353(3) 0.6582(3) 0.0246(9) Uani 1 1 d . . . . .
H19 H 0.231155 0.728109 0.658667 0.029 Uiso 1 1 calc R U . . .
C18 C 0.3491(4) 0.8107(3) 0.6751(3) 0.0263(9) Uani 1 1 d . . . . .
C17 C 0.4568(4) 0.8206(3) 0.6765(3) 0.0243(9) Uani 1 1 d . . . . .
H17 H 0.488570 0.870908 0.688594 0.029 Uiso 1 1 calc R U . . .
C21 C 0.6357(4) 0.7684(3) 0.6614(4) 0.0305(11) Uani 1 1 d . . . . .
H21A H 0.652791 0.824341 0.667182 0.046 Uiso 1 1 calc R U . . .
H21B H 0.644897 0.748389 0.603437 0.046 Uiso 1 1 calc R U . . .
H21C H 0.683664 0.740362 0.714552 0.046 Uiso 1 1 calc R U . . .
C22 C 0.2846(5) 0.8823(3) 0.6907(4) 0.0323(11) Uani 1 1 d . . . . .
H22A H 0.324052 0.908441 0.748922 0.048 Uiso 1 1 calc R U . . .
H22B H 0.214771 0.864981 0.694493 0.048 Uiso 1 1 calc R U . . .
H22C H 0.273980 0.918829 0.638572 0.048 Uiso 1 1 calc R U . . .
C23 C 0.3076(5) 0.5891(3) 0.6147(5) 0.0378(12) Uani 1 1 d . . . . .
H23A H 0.236237 0.590500 0.622834 0.057 Uiso 1 1 calc R U . . .
H23B H 0.350993 0.548881 0.655461 0.057 Uiso 1 1 calc R U . . .
H23C H 0.300940 0.576807 0.549680 0.057 Uiso 1 1 calc R U . . .
C24 C 1.0177(3) 0.3031(3) 0.9285(3) 0.0223(9) Uani 1 1 d . . . . .
C25 C 0.9537(4) 0.3584(3) 0.8643(3) 0.0242(9) Uani 1 1 d . . . . .
H25 H 0.989164 0.397506 0.840085 0.029 Uiso 1 1 calc R U . . .
C26 C 0.8377(4) 0.3580(3) 0.8341(3) 0.0226(9) Uani 1 1 d . . . . .
C27 C 0.7966(3) 0.2952(3) 0.8790(3) 0.0219(9) Uani 1 1 d . . . . .
H27 H 0.721293 0.289063 0.863877 0.026 Uiso 1 1 calc R U . . .
C28 C 0.8640(4) 0.2426(3) 0.9443(3) 0.0210(8) Uani 1 1 d . . . . .
C29 C 1.1418(4) 0.3044(3) 0.9595(3) 0.0262(9) Uani 1 1 d . . . . .
C30 C 1.1982(4) 0.3242(3) 1.0535(3) 0.0256(9) Uani 1 1 d . . . . .
C31 C 1.3132(4) 0.3253(3) 1.0828(4) 0.0329(11) Uani 1 1 d . . . . .
H31 H 1.351230 0.339732 1.144905 0.040 Uiso 1 1 calc R U . . .
C32 C 1.3706(4) 0.3052(5) 1.0204(4) 0.0430(14) Uani 1 1 d . . . . .
C33 C 1.3129(4) 0.2862(5) 0.9272(4) 0.0441(15) Uani 1 1 d . . . . .
H33 H 1.351193 0.273366 0.884930 0.053 Uiso 1 1 calc R U . . .
C34 C 1.1978(4) 0.2857(4) 0.8947(4) 0.0352(12) Uani 1 1 d . . . . .
C35 C 1.1382(4) 0.3454(3) 1.1238(4) 0.0303(10) Uani 1 1 d . . . . .
H35A H 1.188108 0.369577 1.179034 0.045 Uiso 1 1 calc R U . . .
H35B H 1.108034 0.297838 1.142176 0.045 Uiso 1 1 calc R U . . .
H35C H 1.080213 0.382098 1.094835 0.045 Uiso 1 1 calc R U . . .
C36 C 1.4957(4) 0.3066(6) 1.0524(5) 0.060(2) Uani 1 1 d . . . . .
H36A H 1.521380 0.292217 1.000009 0.090 Uiso 1 1 calc R U . . .
H36B H 1.523306 0.269316 1.103476 0.090 Uiso 1 1 calc R U . . .
H36C H 1.520973 0.359302 1.073913 0.090 Uiso 1 1 calc R U . . .
C37 C 1.1394(4) 0.2644(5) 0.7917(4) 0.0464(16) Uani 1 1 d . . . . .
H37A H 1.191686 0.245554 0.762047 0.070 Uiso 1 1 calc R U . . .
H37B H 1.103215 0.310888 0.758614 0.070 Uiso 1 1 calc R U . . .
H37C H 1.086421 0.223447 0.789223 0.070 Uiso 1 1 calc R U . . .
C38 C 0.8199(4) 0.1788(3) 0.9939(3) 0.0232(9) Uani 1 1 d . . . . .
C39 C 0.8176(4) 0.0985(3) 0.9659(4) 0.0306(10) Uani 1 1 d . . . . .
C40 C 0.7831(5) 0.0406(3) 1.0168(4) 0.0371(12) Uani 1 1 d . . . . .
H40 H 0.783579 -0.012493 0.998648 0.045 Uiso 1 1 calc R U . . .
C41 C 0.7476(5) 0.0591(4) 1.0945(4) 0.0371(12) Uani 1 1 d . . . . .
C42 C 0.7473(4) 0.1389(3) 1.1205(4) 0.0320(11) Uani 1 1 d . . . . .
H42 H 0.722247 0.152633 1.171249 0.038 Uiso 1 1 calc R U . . .
C43 C 0.7840(4) 0.1988(3) 1.0714(3) 0.0250(9) Uani 1 1 d . . . . .
C44 C 0.8498(6) 0.0773(4) 0.8791(5) 0.0445(14) Uani 1 1 d . . . . .
H44A H 0.844239 0.020636 0.869386 0.067 Uiso 1 1 calc R U . . .
H44B H 0.923727 0.093982 0.887928 0.067 Uiso 1 1 calc R U . . .
H44C H 0.801904 0.103809 0.824498 0.067 Uiso 1 1 calc R U . . .
C45 C 0.7079(6) -0.0055(5) 1.1481(5) 0.0561(18) Uani 1 1 d . . . . .
H45A H 0.632551 0.003887 1.142960 0.084 Uiso 1 1 calc R U . . .
H45B H 0.750983 -0.004509 1.213895 0.084 Uiso 1 1 calc R U . . .
H45C H 0.714947 -0.056674 1.121377 0.084 Uiso 1 1 calc R U . . .
C46 C 0.7884(5) 0.2842(3) 1.1060(4) 0.0326(11) Uani 1 1 d . . . . .
H46A H 0.757795 0.287090 1.157720 0.049 Uiso 1 1 calc R U . . .
H46B H 0.747101 0.317793 1.054954 0.049 Uiso 1 1 calc R U . . .
H46C H 0.862989 0.301946 1.127388 0.049 Uiso 1 1 calc R U . . .
C20 C 0.3618(4) 0.6692(3) 0.6402(3) 0.0245(9) Uani 1 1 d . . . . .
O1_1 O 0.7449(3) 0.3005(2) 0.6107(3) 0.0311(8) Uani 1 1 d D U . . .
C1_1 C 0.7299(4) 0.2159(3) 0.6263(4) 0.0351(11) Uani 1 1 d D U . . .
H1A_1 H 0.680921 0.191477 0.569627 0.042 Uiso 1 1 calc R U . . .
H1AB_1 H 0.700217 0.208297 0.678729 0.042 Uiso 1 1 calc R U . . .
C2_1 C 0.8448(4) 0.1800(3) 0.6496(4) 0.0409(13) Uani 1 1 d D U . . .
H2A_1 H 0.886076 0.187573 0.716070 0.049 Uiso 1 1 calc R U . . .
H2AB_1 H 0.842297 0.123655 0.634289 0.049 Uiso 1 1 calc R U . . .
C3_1 C 0.8923(4) 0.2292(3) 0.5842(4) 0.0397(13) Uani 1 1 d D U . . .
H3A_1 H 0.971595 0.229413 0.606867 0.048 Uiso 1 1 calc R U . . .
H3AB_1 H 0.868102 0.208955 0.519549 0.048 Uiso 1 1 calc R U . . .
C4_1 C 0.8462(4) 0.3120(3) 0.5902(4) 0.0363(11) Uani 1 1 d D U . . .
H4A_1 H 0.896704 0.342828 0.640225 0.044 Uiso 1 1 calc R U . . .
H4AB_1 H 0.833802 0.340107 0.530405 0.044 Uiso 1 1 calc R U . . .
O1_2 O 0.5590(3) 0.3245(2) 0.6888(2) 0.0296(7) Uani 1 1 d D U . . .
C1_2 C 0.4881(4) 0.3103(4) 0.5925(4) 0.0349(11) Uani 1 1 d D U . . .
H1A_2 H 0.476686 0.253496 0.580773 0.042 Uiso 1 1 calc R U . . .
H1AB_2 H 0.520066 0.332299 0.546370 0.042 Uiso 1 1 calc R U . . .
C2_2 C 0.3815(5) 0.3513(4) 0.5858(4) 0.0441(14) Uani 1 1 d D U . . .
H2A_2 H 0.320725 0.326005 0.538711 0.053 Uiso 1 1 calc R U . . .
H2AB_2 H 0.383853 0.407339 0.570290 0.053 Uiso 1 1 calc R U . . .
C3_2 C 0.3737(4) 0.3402(4) 0.6851(4) 0.0417(13) Uani 1 1 d D U . . .
H3A_2 H 0.347374 0.287279 0.693523 0.050 Uiso 1 1 calc R U . . .
H3AB_2 H 0.326327 0.379829 0.699876 0.050 Uiso 1 1 calc R U . . .
C4_2 C 0.4919(4) 0.3516(5) 0.7455(4) 0.0467(15) Uani 1 1 d D U . . .
H4A_2 H 0.506286 0.407369 0.762145 0.056 Uiso 1 1 calc R U . . .
H4AB_2 H 0.507283 0.320667 0.803668 0.056 Uiso 1 1 calc R U . . .
O1_3 O 0.9181(3) 0.5488(2) 0.7634(3) 0.0333(8) Uani 1 1 d D U . . .
C1_3 C 0.9561(5) 0.5300(4) 0.6830(5) 0.0414(13) Uani 1 1 d D U . . .
H1A_3 H 0.895681 0.513645 0.628743 0.050 Uiso 1 1 calc R U . . .
H1AB_3 H 1.009774 0.487405 0.698967 0.050 Uiso 1 1 calc R U . . .
C2_3 C 1.0069(5) 0.6062(4) 0.6615(4) 0.0483(15) Uani 1 1 d D U . . .
H2A_3 H 1.083910 0.609037 0.697215 0.058 Uiso 1 1 calc R U . . .
H2AB_3 H 0.998608 0.610605 0.594139 0.058 Uiso 1 1 calc R U . . .
C3_3 C 0.9425(7) 0.6700(4) 0.6929(5) 0.0565(18) Uani 1 1 d D U . . .
H3A_3 H 0.873624 0.680342 0.644242 0.068 Uiso 1 1 calc R U . . .
H3AB_3 H 0.983797 0.719276 0.707852 0.068 Uiso 1 1 calc R U . . .
C4_3 C 0.9245(5) 0.6339(3) 0.7806(4) 0.0410(13) Uani 1 1 d D U . . .
H4A_3 H 0.984775 0.646591 0.836776 0.049 Uiso 1 1 calc R U . . .
H4AB_3 H 0.857195 0.653577 0.789303 0.049 Uiso 1 1 calc R U . . .
O1_4 O 0.7720(11) 0.5341(11) 0.9015(7) 0.030(2) Uani 0.635(13) 1 d D U P A 1
C1_4 C 0.8272(16) 0.5981(9) 0.9624(8) 0.081(5) Uani 0.635(13) 1 d D U P A 1
H1A_4 H 0.793470 0.648884 0.938754 0.097 Uiso 0.635(13) 1 calc R U P A 1
H1AB_4 H 0.903515 0.600109 0.964874 0.097 Uiso 0.635(13) 1 calc R U P A 1
C2_4 C 0.8174(9) 0.5813(6) 1.0605(6) 0.050(3) Uani 0.635(13) 1 d D U P A 1
H2A_4 H 0.767965 0.618875 1.075998 0.060 Uiso 0.635(13) 1 calc R U P A 1
H2AB_4 H 0.888161 0.584629 1.108632 0.060 Uiso 0.635(13) 1 calc R U P A 1
C3_4 C 0.7722(13) 0.4969(8) 1.0538(10) 0.048(3) Uani 0.635(13) 1 d D U P A 1
H3A_4 H 0.726299 0.489934 1.094552 0.057 Uiso 0.635(13) 1 calc R U P A 1
H3AB_4 H 0.830475 0.457699 1.070344 0.057 Uiso 0.635(13) 1 calc R U P A 1
C4_4 C 0.7060(10) 0.4914(7) 0.9493(10) 0.034(3) Uani 0.635(13) 1 d D U P A 1
H4A_4 H 0.695751 0.436297 0.928485 0.041 Uiso 0.635(13) 1 calc R U P A 1
H4AB_4 H 0.634980 0.516436 0.937590 0.041 Uiso 0.635(13) 1 calc R U P A 1
O1_5 O 0.7904(16) 0.5422(19) 0.9041(12) 0.029(4) Uani 0.365(13) 1 d D U P A 2
C1_5 C 0.8917(11) 0.5494(10) 0.9806(8) 0.032(3) Uani 0.365(13) 1 d D U P A 2
H1A_5 H 0.907760 0.605041 0.997375 0.038 Uiso 0.365(13) 1 calc R U P A 2
H1AB_5 H 0.951715 0.526887 0.962102 0.038 Uiso 0.365(13) 1 calc R U P A 2
C2_5 C 0.8752(12) 0.5037(12) 1.0637(10) 0.045(4) Uani 0.365(13) 1 d D U P A 2
H2A_5 H 0.922605 0.523496 1.123992 0.054 Uiso 0.365(13) 1 calc R U P A 2
H2AB_5 H 0.887771 0.447059 1.058771 0.054 Uiso 0.365(13) 1 calc R U P A 2
C3_5 C 0.7561(14) 0.5213(18) 1.0520(15) 0.045(5) Uani 0.365(13) 1 d D U P A 2
H3A_5 H 0.747575 0.572796 1.078935 0.054 Uiso 0.365(13) 1 calc R U P A 2
H3AB_5 H 0.724146 0.480340 1.081628 0.054 Uiso 0.365(13) 1 calc R U P A 2
C4_5 C 0.7055(15) 0.5211(18) 0.9447(15) 0.047(6) Uani 0.365(13) 1 d D U P A 2
H4A_5 H 0.676643 0.468666 0.922965 0.056 Uiso 0.365(13) 1 calc R U P A 2
H4AB_5 H 0.646214 0.559450 0.925910 0.056 Uiso 0.365(13) 1 calc R U P A 2
O1_6 O 0.9340(16) -0.0866(14) 0.5253(11) 0.137(6) Uani 0.586(16) 1 d D U P B 1
C1_6 C 0.8834(10) -0.0848(10) 0.6015(9) 0.068(4) Uani 0.586(16) 1 d D U P B 1
H1A_6 H 0.860409 -0.137732 0.613718 0.081 Uiso 0.586(16) 1 calc R U P B 1
H1AB_6 H 0.820507 -0.049537 0.585339 0.081 Uiso 0.586(16) 1 calc R U P B 1
C2_6 C 0.9718(10) -0.0538(8) 0.6864(9) 0.057(3) Uani 0.586(16) 1 d D U P B 1
H2A_6 H 1.018583 -0.096951 0.719390 0.069 Uiso 0.586(16) 1 calc R U P B 1
H2AB_6 H 0.940664 -0.027297 0.730503 0.069 Uiso 0.586(16) 1 calc R U P B 1
C3_6 C 1.0350(9) 0.0043(7) 0.6454(9) 0.057(3) Uani 0.586(16) 1 d D U P B 1
H3A_6 H 1.110280 0.008836 0.685330 0.068 Uiso 0.586(16) 1 calc R U P B 1
H3AB_6 H 1.001310 0.056664 0.636619 0.068 Uiso 0.586(16) 1 calc R U P B 1
C4_6 C 1.0272(11) -0.0349(11) 0.5506(9) 0.069(4) Uani 0.586(16) 1 d D U P B 1
H4A_6 H 1.019560 0.005605 0.501979 0.083 Uiso 0.586(16) 1 calc R U P B 1
H4AB_6 H 1.093096 -0.065248 0.555816 0.083 Uiso 0.586(16) 1 calc R U P B 1
O1_7 O 0.936(4) -0.157(2) 0.529(3) 0.158(12) Uani 0.275(14) 1 d D U P C 2
C1_7 C 0.929(5) -0.136(3) 0.623(3) 0.162(14) Uani 0.275(14) 1 d D U P C 2
H1A_7 H 0.969443 -0.173585 0.669949 0.195 Uiso 0.275(14) 1 calc R U P C 2
H1AB_7 H 0.853143 -0.136201 0.622198 0.195 Uiso 0.275(14) 1 calc R U P C 2
C2_7 C 0.976(4) -0.053(3) 0.646(2) 0.126(11) Uani 0.275(14) 1 d D U P C 2
H2A_7 H 1.047609 -0.055290 0.693434 0.151 Uiso 0.275(14) 1 calc R U P C 2
H2AB_7 H 0.928549 -0.019373 0.668603 0.151 Uiso 0.275(14) 1 calc R U P C 2
C3_7 C 0.986(4) -0.023(2) 0.552(3) 0.104(10) Uani 0.275(14) 1 d D U P C 2
H3A_7 H 1.061549 -0.021092 0.553093 0.125 Uiso 0.275(14) 1 calc R U P C 2
H3AB_7 H 0.955030 0.030521 0.538845 0.125 Uiso 0.275(14) 1 calc R U P C 2
C4_7 C 0.921(4) -0.082(2) 0.477(2) 0.120(10) Uani 0.275(14) 1 d D U P C 2
H4A_7 H 0.843905 -0.067511 0.454251 0.144 Uiso 0.275(14) 1 calc R U P C 2
H4AB_7 H 0.949356 -0.085090 0.423726 0.144 Uiso 0.275(14) 1 calc R U P C 2
O1_8 O 1.048(3) 0.021(3) 0.719(3) 0.094(11) Uani 0.138(12) 1 d D U P D 3
C1_8 C 1.082(3) 0.007(4) 0.636(4) 0.088(11) Uani 0.138(12) 1 d D U P D 3
H1A_8 H 1.119784 -0.043937 0.639902 0.106 Uiso 0.138(12) 1 calc R U P D 3
H1AB_8 H 1.129825 0.049089 0.626926 0.106 Uiso 0.138(12) 1 calc R U P D 3
C2_8 C 0.975(5) 0.006(4) 0.555(3) 0.084(11) Uani 0.138(12) 1 d D U P D 3
H2A_8 H 0.982386 -0.020450 0.499525 0.101 Uiso 0.138(12) 1 calc R U P D 3
H2AB_8 H 0.947964 0.059994 0.538513 0.101 Uiso 0.138(12) 1 calc R U P D 3
C3_8 C 0.900(4) -0.040(4) 0.599(4) 0.089(12) Uani 0.138(12) 1 d D U P D 3
H3A_8 H 0.825628 -0.020288 0.575572 0.107 Uiso 0.138(12) 1 calc R U P D 3
H3AB_8 H 0.900317 -0.096514 0.584055 0.107 Uiso 0.138(12) 1 calc R U P D 3
C4_8 C 0.948(4) -0.026(5) 0.704(3) 0.094(12) Uani 0.138(12) 1 d D U P D 3
H4A_8 H 0.896958 0.003377 0.728398 0.113 Uiso 0.138(12) 1 calc R U P D 3
H4AB_8 H 0.965149 -0.075955 0.738107 0.113 Uiso 0.138(12) 1 calc R U P D 3

loop_
_atom_site_aniso_label
_atom_site_aniso_U_11
_atom_site_aniso_U_22
_atom_site_aniso_U_33
_atom_site_aniso_U_23
_atom_site_aniso_U_13
_atom_site_aniso_U_12
N1 0.0285(19) 0.0156(17) 0.0185(17) 0.0016(14) 0.0060(14) 0.0031(14)
Li1 0.025(4) 0.021(4) 0.018(3) -0.005(3) 0.005(3) -0.002(3)
C1 0.022(2) 0.019(2) 0.025(2) 0.0023(17) 0.0093(16) 0.0030(17)
C2 0.024(2) 0.0176(19) 0.027(2) 0.0020(17) 0.0106(17) 0.0056(17)
N2 0.0219(18) 0.0233(19) 0.0231(18) 0.0054(15) 0.0069(14) 0.0065(15)
Li2 0.031(4) 0.025(4) 0.023(4) -0.002(3) 0.004(3) -0.001(3)
C3 0.0197(19) 0.021(2) 0.023(2) 0.0021(17) 0.0042(16) -0.0009(16)
C6 0.027(2) 0.020(2) 0.023(2) -0.0014(17) 0.0081(17) 0.0045(17)
C5 0.0185(19) 0.019(2) 0.024(2) -0.0020(16) 0.0057(16) 0.0022(16)
C4 0.025(2) 0.024(2) 0.0181(19) 0.0019(17) 0.0059(16) -0.0007(17)
C7 0.023(2) 0.025(2) 0.024(2) -0.0019(18) 0.0079(17) 0.0023(18)
C9 0.042(3) 0.037(3) 0.024(2) 0.002(2) 0.015(2) 0.002(2)
C8 0.030(2) 0.033(3) 0.023(2) -0.001(2) 0.0060(18) 0.002(2)
C10 0.028(2) 0.042(3) 0.025(2) 0.002(2) 0.0095(18) 0.000(2)
C13 0.041(3) 0.074(5) 0.028(3) 0.004(3) 0.014(2) 0.002(3)
C12 0.028(2) 0.029(2) 0.031(2) 0.002(2) 0.0072(19) 0.002(2)
C11 0.030(2) 0.030(2) 0.026(2) 0.0038(19) 0.0110(19) 0.004(2)
C14 0.024(2) 0.054(4) 0.030(2) 0.005(2) 0.006(2) -0.001(2)
C16 0.028(2) 0.024(2) 0.0186(19) 0.0028(17) 0.0077(17) 0.0030(18)
C15 0.025(2) 0.019(2) 0.0181(19) 0.0030(16) 0.0076(16) 0.0071(17)
C19 0.021(2) 0.031(2) 0.025(2) 0.0010(18) 0.0125(17) 0.0039(18)
C18 0.033(2) 0.022(2) 0.026(2) 0.0057(18) 0.0135(18) 0.0077(19)
C17 0.032(2) 0.021(2) 0.022(2) 0.0002(17) 0.0105(17) 0.0048(18)
C21 0.025(2) 0.031(3) 0.038(3) -0.011(2) 0.013(2) -0.0047(19)
C22 0.039(3) 0.025(2) 0.038(3) 0.005(2) 0.018(2) 0.014(2)
C23 0.037(3) 0.028(3) 0.057(3) -0.006(2) 0.028(3) -0.008(2)
C24 0.0170(19) 0.026(2) 0.0214(19) 0.0005(18) 0.0021(15) 0.0043(17)
C25 0.023(2) 0.022(2) 0.028(2) 0.0042(18) 0.0081(17) 0.0023(17)
C26 0.023(2) 0.020(2) 0.023(2) 0.0003(17) 0.0052(17) 0.0028(17)
C27 0.0142(18) 0.026(2) 0.024(2) -0.0044(18) 0.0042(15) -0.0028(17)
C28 0.020(2) 0.018(2) 0.025(2) -0.0039(17) 0.0069(16) 0.0008(16)
C29 0.021(2) 0.030(2) 0.026(2) 0.0127(19) 0.0034(17) 0.0076(18)
C30 0.024(2) 0.022(2) 0.028(2) 0.0103(18) 0.0036(18) 0.0007(17)
C31 0.023(2) 0.041(3) 0.029(2) 0.010(2) -0.0011(18) -0.004(2)
C32 0.018(2) 0.065(4) 0.041(3) 0.013(3) 0.003(2) 0.000(3)
C33 0.020(2) 0.079(5) 0.034(3) 0.013(3) 0.010(2) 0.006(3)
C34 0.018(2) 0.051(3) 0.034(3) 0.004(2) 0.0035(19) 0.002(2)
C35 0.031(2) 0.028(2) 0.028(2) 0.0031(19) 0.0032(19) 0.005(2)
C36 0.018(2) 0.107(7) 0.048(3) 0.007(4) 0.001(2) -0.001(3)
C37 0.021(2) 0.079(5) 0.039(3) -0.001(3) 0.008(2) 0.010(3)
C38 0.020(2) 0.025(2) 0.022(2) 0.0007(18) 0.0017(16) 0.0002(17)
C39 0.032(2) 0.027(2) 0.033(2) -0.003(2) 0.009(2) -0.001(2)
C40 0.045(3) 0.018(2) 0.045(3) 0.001(2) 0.010(2) -0.003(2)
C41 0.034(3) 0.039(3) 0.032(3) 0.011(2) 0.001(2) -0.009(2)
C42 0.027(2) 0.040(3) 0.025(2) 0.002(2) 0.0031(19) -0.006(2)
C43 0.020(2) 0.031(2) 0.022(2) 0.0018(18) 0.0030(17) -0.0020(18)
C44 0.055(4) 0.034(3) 0.050(3) -0.011(3) 0.026(3) -0.003(3)
C45 0.065(4) 0.050(4) 0.049(4) 0.017(3) 0.010(3) -0.018(3)
C46 0.036(3) 0.035(3) 0.030(2) -0.007(2) 0.016(2) -0.004(2)
C20 0.029(2) 0.022(2) 0.023(2) -0.0006(17) 0.0102(18) 0.0011(18)
O1_1 0.0317(17) 0.0260(17) 0.0330(17) -0.0037(14) 0.0062(14) 0.0096(14)
C1_1 0.032(2) 0.026(2) 0.042(3) -0.010(2) 0.003(2) 0.002(2)
C2_1 0.035(3) 0.028(3) 0.053(3) -0.006(2) 0.003(2) 0.005(2)
C3_1 0.030(3) 0.044(3) 0.038(3) -0.012(2) 0.000(2) 0.009(2)
C4_1 0.040(3) 0.036(3) 0.036(3) 0.001(2) 0.016(2) 0.007(2)
O1_2 0.0258(16) 0.0315(18) 0.0310(17) -0.0047(15) 0.0080(13) -0.0048(14)
C1_2 0.029(2) 0.040(3) 0.031(2) -0.011(2) 0.0031(19) -0.003(2)
C2_2 0.043(3) 0.048(3) 0.035(3) -0.006(3) 0.004(2) 0.011(3)
C3_2 0.028(2) 0.057(4) 0.040(3) -0.005(3) 0.011(2) 0.005(3)
C4_2 0.033(3) 0.076(5) 0.032(3) -0.015(3) 0.011(2) -0.005(3)
O1_3 0.0306(18) 0.0254(17) 0.044(2) 0.0037(16) 0.0108(15) -0.0039(15)
C1_3 0.035(3) 0.042(3) 0.054(3) 0.006(3) 0.024(3) 0.004(2)
C2_3 0.040(3) 0.064(4) 0.038(3) 0.009(3) 0.008(2) -0.017(3)
C3_3 0.084(5) 0.036(3) 0.045(3) 0.011(3) 0.013(3) -0.014(3)
C4_3 0.047(3) 0.029(3) 0.045(3) 0.001(2) 0.011(3) -0.012(2)
O1_4 0.031(4) 0.029(5) 0.031(4) -0.004(3) 0.011(3) -0.007(4)
C1_4 0.129(13) 0.065(8) 0.057(6) -0.026(6) 0.039(7) -0.062(9)
C2_4 0.049(6) 0.062(6) 0.044(5) -0.031(5) 0.020(4) -0.026(5)
C3_4 0.061(7) 0.049(7) 0.037(5) 0.006(5) 0.020(5) -0.001(5)
C4_4 0.034(5) 0.033(6) 0.040(5) -0.014(4) 0.018(4) -0.012(4)
O1_5 0.028(7) 0.024(7) 0.029(6) -0.014(5) -0.001(5) -0.004(6)
C1_5 0.034(6) 0.032(8) 0.025(6) -0.003(5) 0.001(5) -0.016(6)
C2_5 0.040(7) 0.053(10) 0.037(7) 0.016(7) 0.004(5) -0.002(7)
C3_5 0.035(7) 0.067(14) 0.029(6) -0.007(8) 0.004(5) -0.003(8)
C4_5 0.030(7) 0.077(17) 0.031(7) -0.016(10) 0.004(5) -0.004(9)
O1_6 0.129(11) 0.184(15) 0.124(10) -0.028(11) 0.079(9) -0.059(10)
C1_6 0.053(7) 0.071(9) 0.088(8) 0.025(7) 0.035(6) 0.003(6)
C2_6 0.056(6) 0.069(8) 0.067(7) 0.026(6) 0.049(5) 0.019(5)
C3_6 0.044(6) 0.051(6) 0.094(8) 0.032(5) 0.047(6) 0.026(5)
C4_6 0.044(7) 0.113(11) 0.061(7) 0.027(7) 0.032(6) 0.008(7)
O1_7 0.16(3) 0.16(2) 0.17(2) 0.062(17) 0.08(2) 0.00(2)
C1_7 0.16(3) 0.18(2) 0.16(2) 0.08(2) 0.07(2) 0.01(2)
C2_7 0.10(2) 0.18(2) 0.114(16) 0.063(17) 0.052(17) 0.04(2)
C3_7 0.061(18) 0.15(2) 0.108(16) 0.056(16) 0.042(14) 0.027(17)
C4_7 0.11(2) 0.16(2) 0.118(17) 0.046(16) 0.068(17) 0.007(17)
O1_8 0.065(18) 0.11(2) 0.104(17) 0.062(18) 0.017(16) 0.044(16)
C1_8 0.067(16) 0.09(2) 0.106(19) 0.059(19) 0.021(15) 0.027(18)
C2_8 0.060(17) 0.10(2) 0.095(16) 0.058(17) 0.030(14) 0.028(18)
C3_8 0.070(18) 0.10(2) 0.105(19) 0.051(19) 0.037(16) 0.022(18)
C4_8 0.082(19) 0.10(2) 0.098(18) 0.066(19) 0.030(16) 0.035(19)

loop_
_atom_type_symbol
_atom_type_description
_atom_type_scat_dispersion_real
_atom_type_scat_dispersion_imag
_atom_type_scat_source
C C 0.0033 0.0016 'International Tables Vol C Tables 4.2.6.8 and 6.1.1.4'
H H 0.0000 0.0000 'International Tables Vol C Tables 4.2.6.8 and 6.1.1.4'
Li Li -0.0003 0.0001 'International Tables Vol C Tables 4.2.6.8 and 6.1.1.4'
N N 0.0061 0.0033 'International Tables Vol C Tables 4.2.6.8 and 6.1.1.4'
O O 0.0106 0.0060 'International Tables Vol C Tables 4.2.6.8 and 6.1.1.4'

loop_
_geom_angle_atom_site_label_1
_geom_angle_atom_site_label_2
_geom_angle_atom_site_label_3
_geom_angle
_geom_angle_site_symmetry_1
_geom_angle_site_symmetry_3
_geom_angle_publ_flag
C1 N1 C5 116.8(4) . . ?
O1_2 Li1 O1_1 98.6(4) . . ?
O1_2 Li1 C3 104.1(4) . . ?
O1_1 Li1 C3 118.5(4) . . ?
O1_2 Li1 C26 117.9(4) . . ?
O1_1 Li1 C26 102.4(4) . . ?
C3 Li1 C26 114.9(4) . . ?
O1_2 Li1 Li2 131.6(4) . . ?
O1_1 Li1 Li2 129.8(4) . . ?
C3 Li1 Li2 57.5(3) . . ?
C26 Li1 Li2 57.4(3) . . ?
N1 C1 C2 122.7(4) . . ?
N1 C1 C6 113.3(4) . . ?
C2 C1 C6 124.0(4) . . ?
C1 C2 C3 123.3(4) . . ?
C1 C2 H2 118.3 . . ?
C3 C2 H2 118.3 . . ?
C28 N2 C24 115.9(4) . . ?
O1_4 Li2 O1_3 106.5(5) . . ?
O1_5 Li2 O1_3 98.9(8) . . ?
O1_4 Li2 C3 115.4(6) . . ?
O1_5 Li2 C3 119.7(8) . . ?
O1_3 Li2 C3 102.8(4) . . ?
O1_4 Li2 C26 102.8(6) . . ?
O1_5 Li2 C26 105.4(10) . . ?
O1_3 Li2 C26 116.1(4) . . ?
C3 Li2 C26 113.5(4) . . ?
O1_4 Li2 Li1 126.6(6) . . ?
O1_5 Li2 Li1 134.2(8) . . ?
O1_3 Li2 Li1 126.9(4) . . ?
C3 Li2 Li1 56.4(3) . . ?
C26 Li2 Li1 57.1(3) . . ?
C2 C3 C4 111.4(4) . . ?
C2 C3 Li1 106.3(4) . . ?
C4 C3 Li1 134.0(4) . . ?
C2 C3 Li2 137.1(4) . . ?
C4 C3 Li2 100.3(4) . . ?
Li1 C3 Li2 66.0(3) . . ?
C11 C6 C7 119.2(4) . . ?
C11 C6 C1 121.3(4) . . ?
C7 C6 C1 119.3(4) . . ?
N1 C5 C4 122.5(4) . . ?
N1 C5 C15 113.7(4) . . ?
C4 C5 C15 123.7(4) . . ?
C5 C4 C3 123.3(4) . . ?
C5 C4 H4 118.3 . . ?
C3 C4 H4 118.3 . . ?
C8 C7 C6 119.8(4) . . ?
C8 C7 C12 119.9(4) . . ?
C6 C7 C12 120.2(4) . . ?
C10 C9 C8 118.7(4) . . ?
C10 C9 C13 121.4(5) . . ?
C8 C9 C13 119.9(5) . . ?
C7 C8 C9 121.1(5) . . ?
C7 C8 H8 119.4 . . ?
C9 C8 H8 119.4 . . ?
C9 C10 C11 121.5(5) . . ?
C9 C10 H10 119.3 . . ?
C11 C10 H10 119.3 . . ?
C9 C13 H13A 109.5 . . ?
C9 C13 H13B 109.5 . . ?
H13A C13 H13B 109.5 . . ?
C9 C13 H13C 109.5 . . ?
H13A C13 H13C 109.5 . . ?
H13B C13 H13C 109.5 . . ?
C7 C12 H12A 109.5 . . ?
C7 C12 H12B 109.5 . . ?
H12A C12 H12B 109.5 . . ?
C7 C12 H12C 109.5 . . ?
H12A C12 H12C 109.5 . . ?
H12B C12 H12C 109.5 . . ?
C10 C11 C6 119.7(5) . . ?
C10 C11 C14 120.1(4) . . ?
C6 C11 C14 120.2(4) . . ?
C11 C14 H14A 109.5 . . ?
C11 C14 H14B 109.5 . . ?
H14A C14 H14B 109.5 . . ?
C11 C14 H14C 109.5 . . ?
H14A C14 H14C 109.5 . . ?
H14B C14 H14C 109.5 . . ?
C15 C16 C17 118.7(4) . . ?
C15 C16 C21 120.7(4) . . ?
C17 C16 C21 120.6(4) . . ?
C16 C15 C20 121.1(4) . . ?
C16 C15 C5 118.6(4) . . ?
C20 C15 C5 120.1(4) . . ?
C18 C19 C20 121.6(4) . . ?
C18 C19 H19 119.2 . . ?
C20 C19 H19 119.2 . . ?
C19 C18 C17 118.9(4) . . ?
C19 C18 C22 121.6(4) . . ?
C17 C18 C22 119.5(5) . . ?
C18 C17 C16 121.5(5) . . ?
C18 C17 H17 119.3 . . ?
C16 C17 H17 119.3 . . ?
C16 C21 H21A 109.5 . . ?
C16 C21 H21B 109.5 . . ?
H21A C21 H21B 109.5 . . ?
C16 C21 H21C 109.5 . . ?
H21A C21 H21C 109.5 . . ?
H21B C21 H21C 109.5 . . ?
C18 C22 H22A 109.5 . . ?
C18 C22 H22B 109.5 . . ?
H22A C22 H22B 109.5 . . ?
C18 C22 H22C 109.5 . . ?
H22A C22 H22C 109.5 . . ?
H22B C22 H22C 109.5 . . ?
C20 C23 H23A 109.5 . . ?
C20 C23 H23B 109.5 . . ?
H23A C23 H23B 109.5 . . ?
C20 C23 H23C 109.5 . . ?
H23A C23 H23C 109.5 . . ?
H23B C23 H23C 109.5 . . ?
N2 C24 C25 123.0(4) . . ?
N2 C24 C29 114.3(4) . . ?
C25 C24 C29 122.7(4) . . ?
C24 C25 C26 123.6(4) . . ?
C24 C25 H25 118.2 . . ?
C26 C25 H25 118.2 . . ?
C25 C26 C27 111.0(4) . . ?
C25 C26 Li1 137.7(4) . . ?
C27 C26 Li1 101.5(4) . . ?
C25 C26 Li2 102.1(4) . . ?
C27 C26 Li2 139.1(4) . . ?
Li1 C26 Li2 65.6(3) . . ?
C28 C27 C26 123.2(4) . . ?
C28 C27 H27 118.4 . . ?
C26 C27 H27 118.4 . . ?
N2 C28 C27 123.3(4) . . ?
N2 C28 C38 113.9(4) . . ?
C27 C28 C38 122.7(4) . . ?
C30 C29 C34 120.9(4) . . ?
C30 C29 C24 118.9(4) . . ?
C34 C29 C24 120.2(4) . . ?
C29 C30 C31 119.2(5) . . ?
C29 C30 C35 121.3(4) . . ?
C31 C30 C35 119.6(5) . . ?
C32 C31 C30 121.0(5) . . ?
C32 C31 H31 119.5 . . ?
C30 C31 H31 119.5 . . ?
C31 C32 C33 118.9(5) . . ?
C31 C32 C36 120.8(5) . . ?
C33 C32 C36 120.2(6) . . ?
C32 C33 C34 121.8(5) . . ?
C32 C33 H33 119.1 . . ?
C34 C33 H33 119.1 . . ?
C29 C34 C33 118.2(5) . . ?
C29 C34 C37 122.6(4) . . ?
C33 C34 C37 119.2(5) . . ?
C30 C35 H35A 109.5 . . ?
C30 C35 H35B 109.5 . . ?
H35A C35 H35B 109.5 . . ?
C30 C35 H35C 109.5 . . ?
H35A C35 H35C 109.5 . . ?
H35B C35 H35C 109.5 . . ?
C32 C36 H36A 109.5 . . ?
C32 C36 H36B 109.5 . . ?
H36A C36 H36B 109.5 . . ?
C32 C36 H36C 109.5 . . ?
H36A C36 H36C 109.5 . . ?
H36B C36 H36C 109.5 . . ?
C34 C37 H37A 109.5 . . ?
C34 C37 H37B 109.5 . . ?
H37A C37 H37B 109.5 . . ?
C34 C37 H37C 109.5 . . ?
H37A C37 H37C 109.5 . . ?
H37B C37 H37C 109.5 . . ?
C43 C38 C39 119.2(4) . . ?
C43 C38 C28 119.8(4) . . ?
C39 C38 C28 121.0(4) . . ?
C40 C39 C38 119.6(5) . . ?
C40 C39 C44 121.0(5) . . ?
C38 C39 C44 119.3(5) . . ?
C39 C40 C41 122.1(5) . . ?
C39 C40 H40 118.9 . . ?
C41 C40 H40 118.9 . . ?
C40 C41 C42 118.1(5) . . ?
C40 C41 C45 121.2(6) . . ?
C42 C41 C45 120.7(6) . . ?
C41 C42 C43 121.0(5) . . ?
C41 C42 H42 119.5 . . ?
C43 C42 H42 119.5 . . ?
C38 C43 C42 119.9(5) . . ?
C38 C43 C46 121.0(4) . . ?
C42 C43 C46 119.1(5) . . ?
C39 C44 H44A 109.5 . . ?
C39 C44 H44B 109.5 . . ?
H44A C44 H44B 109.5 . . ?
C39 C44 H44C 109.5 . . ?
H44A C44 H44C 109.5 . . ?
H44B C44 H44C 109.5 . . ?
C41 C45 H45A 109.5 . . ?
C41 C45 H45B 109.5 . . ?
H45A C45 H45B 109.5 . . ?
C41 C45 H45C 109.5 . . ?
H45A C45 H45C 109.5 . . ?
H45B C45 H45C 109.5 . . ?
C43 C46 H46A 109.5 . . ?
C43 C46 H46B 109.5 . . ?
H46A C46 H46B 109.5 . . ?
C43 C46 H46C 109.5 . . ?
H46A C46 H46C 109.5 . . ?
H46B C46 H46C 109.5 . . ?
C15 C20 C19 118.3(4) . . ?
C15 C20 C23 120.8(4) . . ?
C19 C20 C23 120.8(4) . . ?
C4_1 O1_1 C1_1 109.6(4) . . ?
C4_1 O1_1 Li1 120.9(4) . . ?
C1_1 O1_1 Li1 114.8(4) . . ?
O1_1 C1_1 C2_1 104.6(4) . . ?
O1_1 C1_1 H1A_1 110.8 . . ?
C2_1 C1_1 H1A_1 110.8 . . ?
O1_1 C1_1 H1AB_1 110.8 . . ?
C2_1 C1_1 H1AB_1 110.8 . . ?
H1A_1 C1_1 H1AB_1 108.9 . . ?
C3_1 C2_1 C1_1 100.9(4) . . ?
C3_1 C2_1 H2A_1 111.6 . . ?
C1_1 C2_1 H2A_1 111.6 . . ?
C3_1 C2_1 H2AB_1 111.6 . . ?
C1_1 C2_1 H2AB_1 111.6 . . ?
H2A_1 C2_1 H2AB_1 109.4 . . ?
C4_1 C3_1 C2_1 102.5(4) . . ?
C4_1 C3_1 H3A_1 111.3 . . ?
C2_1 C3_1 H3A_1 111.3 . . ?
C4_1 C3_1 H3AB_1 111.3 . . ?
C2_1 C3_1 H3AB_1 111.3 . . ?
H3A_1 C3_1 H3AB_1 109.2 . . ?
O1_1 C4_1 C3_1 106.5(4) . . ?
O1_1 C4_1 H4A_1 110.4 . . ?
C3_1 C4_1 H4A_1 110.4 . . ?
O1_1 C4_1 H4AB_1 110.4 . . ?
C3_1 C4_1 H4AB_1 110.4 . . ?
H4A_1 C4_1 H4AB_1 108.6 . . ?
C4_2 O1_2 C1_2 108.1(4) . . ?
C4_2 O1_2 Li1 122.6(4) . . ?
C1_2 O1_2 Li1 115.0(4) . . ?
O1_2 C1_2 C2_2 105.9(4) . . ?
O1_2 C1_2 H1A_2 110.5 . . ?
C2_2 C1_2 H1A_2 110.5 . . ?
O1_2 C1_2 H1AB_2 110.5 . . ?
C2_2 C1_2 H1AB_2 110.5 . . ?
H1A_2 C1_2 H1AB_2 108.7 . . ?
C1_2 C2_2 C3_2 102.0(4) . . ?
C1_2 C2_2 H2A_2 111.4 . . ?
C3_2 C2_2 H2A_2 111.4 . . ?
C1_2 C2_2 H2AB_2 111.4 . . ?
C3_2 C2_2 H2AB_2 111.4 . . ?
H2A_2 C2_2 H2AB_2 109.2 . . ?
C2_2 C3_2 C4_2 101.7(4) . . ?
C2_2 C3_2 H3A_2 111.4 . . ?
C4_2 C3_2 H3A_2 111.4 . . ?
C2_2 C3_2 H3AB_2 111.4 . . ?
C4_2 C3_2 H3AB_2 111.4 . . ?
H3A_2 C3_2 H3AB_2 109.3 . . ?
O1_2 C4_2 C3_2 106.6(4) . . ?
O1_2 C4_2 H4A_2 110.4 . . ?
C3_2 C4_2 H4A_2 110.4 . . ?
O1_2 C4_2 H4AB_2 110.4 . . ?
C3_2 C4_2 H4AB_2 110.4 . . ?
H4A_2 C4_2 H4AB_2 108.6 . . ?
C4_3 O1_3 C1_3 110.0(4) . . ?
C4_3 O1_3 Li2 119.5(4) . . ?
C1_3 O1_3 Li2 120.9(4) . . ?
O1_3 C1_3 C2_3 105.3(5) . . ?
O1_3 C1_3 H1A_3 110.7 . . ?
C2_3 C1_3 H1A_3 110.7 . . ?
O1_3 C1_3 H1AB_3 110.7 . . ?
C2_3 C1_3 H1AB_3 110.7 . . ?
H1A_3 C1_3 H1AB_3 108.8 . . ?
C3_3 C2_3 C1_3 102.9(5) . . ?
C3_3 C2_3 H2A_3 111.2 . . ?
C1_3 C2_3 H2A_3 111.2 . . ?
C3_3 C2_3 H2AB_3 111.2 . . ?
C1_3 C2_3 H2AB_3 111.2 . . ?
H2A_3 C2_3 H2AB_3 109.1 . . ?
C2_3 C3_3 C4_3 102.8(5) . . ?
C2_3 C3_3 H3A_3 111.2 . . ?
C4_3 C3_3 H3A_3 111.2 . . ?
C2_3 C3_3 H3AB_3 111.2 . . ?
C4_3 C3_3 H3AB_3 111.2 . . ?
H3A_3 C3_3 H3AB_3 109.1 . . ?
O1_3 C4_3 C3_3 105.1(5) . . ?
O1_3 C4_3 H4A_3 110.7 . . ?
C3_3 C4_3 H4A_3 110.7 . . ?
O1_3 C4_3 H4AB_3 110.7 . . ?
C3_3 C4_3 H4AB_3 110.7 . . ?
H4A_3 C4_3 H4AB_3 108.8 . . ?
C1_4 O1_4 C4_4 108.3(9) . . ?
C1_4 O1_4 Li2 130.9(10) . . ?
C4_4 O1_4 Li2 119.1(11) . . ?
O1_4 C1_4 C2_4 106.7(8) . . ?
O1_4 C1_4 H1A_4 110.4 . . ?
C2_4 C1_4 H1A_4 110.4 . . ?
O1_4 C1_4 H1AB_4 110.4 . . ?
C2_4 C1_4 H1AB_4 110.4 . . ?
H1A_4 C1_4 H1AB_4 108.6 . . ?
C1_4 C2_4 C3_4 104.6(8) . . ?
C1_4 C2_4 H2A_4 110.8 . . ?
C3_4 C2_4 H2A_4 110.8 . . ?
C1_4 C2_4 H2AB_4 110.8 . . ?
C3_4 C2_4 H2AB_4 110.8 . . ?
H2A_4 C2_4 H2AB_4 108.9 . . ?
C2_4 C3_4 C4_4 101.9(8) . . ?
C2_4 C3_4 H3A_4 111.4 . . ?
C4_4 C3_4 H3A_4 111.4 . . ?
C2_4 C3_4 H3AB_4 111.4 . . ?
C4_4 C3_4 H3AB_4 111.4 . . ?
H3A_4 C3_4 H3AB_4 109.2 . . ?
O1_4 C4_4 C3_4 103.6(8) . . ?
O1_4 C4_4 H4A_4 111.0 . . ?
C3_4 C4_4 H4A_4 111.0 . . ?
O1_4 C4_4 H4AB_4 111.0 . . ?
C3_4 C4_4 H4AB_4 111.0 . . ?
H4A_4 C4_4 H4AB_4 109.0 . . ?
C4_5 O1_5 C1_5 108.1(12) . . ?
C4_5 O1_5 Li2 119.0(17) . . ?
C1_5 O1_5 Li2 116.3(17) . . ?
O1_5 C1_5 C2_5 106.0(11) . . ?
O1_5 C1_5 H1A_5 110.5 . . ?
C2_5 C1_5 H1A_5 110.5 . . ?
O1_5 C1_5 H1AB_5 110.5 . . ?
C2_5 C1_5 H1AB_5 110.5 . . ?
H1A_5 C1_5 H1AB_5 108.7 . . ?
C1_5 C2_5 C3_5 101.3(11) . . ?
C1_5 C2_5 H2A_5 111.5 . . ?
C3_5 C2_5 H2A_5 111.5 . . ?
C1_5 C2_5 H2AB_5 111.5 . . ?
C3_5 C2_5 H2AB_5 111.5 . . ?
H2A_5 C2_5 H2AB_5 109.3 . . ?
C2_5 C3_5 C4_5 102.4(12) . . ?
C2_5 C3_5 H3A_5 111.3 . . ?
C4_5 C3_5 H3A_5 111.3 . . ?
C2_5 C3_5 H3AB_5 111.3 . . ?
C4_5 C3_5 H3AB_5 111.3 . . ?
H3A_5 C3_5 H3AB_5 109.2 . . ?
O1_5 C4_5 C3_5 107.3(12) . . ?
O1_5 C4_5 H4A_5 110.3 . . ?
C3_5 C4_5 H4A_5 110.3 . . ?
O1_5 C4_5 H4AB_5 110.3 . . ?
C3_5 C4_5 H4AB_5 110.3 . . ?
H4A_5 C4_5 H4AB_5 108.5 . . ?
C4_6 O1_6 C1_6 108.6(11) . . ?
O1_6 C1_6 C2_6 104.4(9) . . ?
O1_6 C1_6 H1A_6 110.9 . . ?
C2_6 C1_6 H1A_6 110.9 . . ?
O1_6 C1_6 H1AB_6 110.9 . . ?
C2_6 C1_6 H1AB_6 110.9 . . ?
H1A_6 C1_6 H1AB_6 108.9 . . ?
C1_6 C2_6 C3_6 104.5(9) . . ?
C1_6 C2_6 H2A_6 110.9 . . ?
C3_6 C2_6 H2A_6 110.9 . . ?
C1_6 C2_6 H2AB_6 110.9 . . ?
C3_6 C2_6 H2AB_6 110.9 . . ?
H2A_6 C2_6 H2AB_6 108.9 . . ?
C2_6 C3_6 C4_6 101.5(9) . . ?
C2_6 C3_6 H3A_6 111.5 . . ?
C4_6 C3_6 H3A_6 111.5 . . ?
C2_6 C3_6 H3AB_6 111.5 . . ?
C4_6 C3_6 H3AB_6 111.5 . . ?
H3A_6 C3_6 H3AB_6 109.3 . . ?
O1_6 C4_6 C3_6 108.3(9) . . ?
O1_6 C4_6 H4A_6 110.0 . . ?
C3_6 C4_6 H4A_6 110.0 . . ?
O1_6 C4_6 H4AB_6 110.0 . . ?
C3_6 C4_6 H4AB_6 110.0 . . ?
H4A_6 C4_6 H4AB_6 108.4 . . ?
C1_7 O1_7 C4_7 104.2(18) . . ?
O1_7 C1_7 C2_7 107.7(16) . . ?
O1_7 C1_7 H1A_7 110.2 . . ?
C2_7 C1_7 H1A_7 110.2 . . ?
O1_7 C1_7 H1AB_7 110.2 . . ?
C2_7 C1_7 H1AB_7 110.2 . . ?
H1A_7 C1_7 H1AB_7 108.5 . . ?
C1_7 C2_7 C3_7 104.1(13) . . ?
C1_7 C2_7 H2A_7 110.9 . . ?
C3_7 C2_7 H2A_7 110.9 . . ?
C1_7 C2_7 H2AB_7 110.9 . . ?
C3_7 C2_7 H2AB_7 110.9 . . ?
H2A_7 C2_7 H2AB_7 109.0 . . ?
C2_7 C3_7 C4_7 105.1(14) . . ?
C2_7 C3_7 H3A_7 110.7 . . ?
C4_7 C3_7 H3A_7 110.7 . . ?
C2_7 C3_7 H3AB_7 110.7 . . ?
C4_7 C3_7 H3AB_7 110.7 . . ?
H3A_7 C3_7 H3AB_7 108.8 . . ?
O1_7 C4_7 C3_7 103.1(17) . . ?
O1_7 C4_7 H4A_7 111.1 . . ?
C3_7 C4_7 H4A_7 111.1 . . ?
O1_7 C4_7 H4AB_7 111.1 . . ?
C3_7 C4_7 H4AB_7 111.1 . . ?
H4A_7 C4_7 H4AB_7 109.1 . . ?
C1_8 O1_8 C4_8 105.9(19) . . ?
O1_8 C1_8 C2_8 102.7(18) . . ?
O1_8 C1_8 H1A_8 111.2 . . ?
C2_8 C1_8 H1A_8 111.2 . . ?
O1_8 C1_8 H1AB_8 111.2 . . ?
C2_8 C1_8 H1AB_8 111.2 . . ?
H1A_8 C1_8 H1AB_8 109.1 . . ?
C1_8 C2_8 C3_8 102.5(17) . . ?
C1_8 C2_8 H2A_8 111.3 . . ?
C3_8 C2_8 H2A_8 111.3 . . ?
C1_8 C2_8 H2AB_8 111.3 . . ?
C3_8 C2_8 H2AB_8 111.3 . . ?
H2A_8 C2_8 H2AB_8 109.2 . . ?
C4_8 C3_8 C2_8 103.7(15) . . ?
C4_8 C3_8 H3A_8 111.0 . . ?
C2_8 C3_8 H3A_8 111.0 . . ?
C4_8 C3_8 H3AB_8 111.0 . . ?
C2_8 C3_8 H3AB_8 111.0 . . ?
H3A_8 C3_8 H3AB_8 109.0 . . ?
O1_8 C4_8 C3_8 107.5(14) . . ?
O1_8 C4_8 H4A_8 110.2 . . ?
C3_8 C4_8 H4A_8 110.2 . . ?
O1_8 C4_8 H4AB_8 110.2 . . ?
C3_8 C4_8 H4AB_8 110.2 . . ?
H4A_8 C4_8 H4AB_8 108.5 . . ?

loop_
_geom_bond_atom_site_label_1
_geom_bond_atom_site_label_2
_geom_bond_distance
_geom_bond_site_symmetry_2
_geom_bond_publ_flag
N1 C1 1.342(6) . ?
N1 C5 1.353(6) . ?
Li1 O1_2 1.963(8) . ?
Li1 O1_1 1.966(8) . ?
Li1 C3 2.225(9) . ?
Li1 C26 2.249(8) . ?
Li1 Li2 2.439(11) . ?
C1 C2 1.407(6) . ?
C1 C6 1.499(6) . ?
C2 C3 1.414(6) . ?
C2 H2 0.9300 . ?
N2 C28 1.353(6) . ?
N2 C24 1.354(6) . ?
Li2 O1_4 1.967(16) . ?
Li2 O1_5 1.97(2) . ?
Li2 O1_3 1.995(9) . ?
Li2 C3 2.253(9) . ?
Li2 C26 2.256(10) . ?
C3 C4 1.423(6) . ?
C6 C11 1.407(7) . ?
C6 C7 1.419(6) . ?
C5 C4 1.401(6) . ?
C5 C15 1.512(6) . ?
C4 H4 0.9300 . ?
C7 C8 1.398(6) . ?
C7 C12 1.511(7) . ?
C9 C10 1.398(7) . ?
C9 C8 1.399(7) . ?
C9 C13 1.520(7) . ?
C8 H8 0.9300 . ?
C10 C11 1.400(7) . ?
C10 H10 0.9300 . ?
C13 H13A 0.9600 . ?
C13 H13B 0.9600 . ?
C13 H13C 0.9600 . ?
C12 H12A 0.9600 . ?
C12 H12B 0.9600 . ?
C12 H12C 0.9600 . ?
C11 C14 1.523(7) . ?
C14 H14A 0.9600 . ?
C14 H14B 0.9600 . ?
C14 H14C 0.9600 . ?
C16 C15 1.397(7) . ?
C16 C17 1.406(6) . ?
C16 C21 1.507(7) . ?
C15 C20 1.400(7) . ?
C19 C18 1.386(7) . ?
C19 C20 1.414(6) . ?
C19 H19 0.9300 . ?
C18 C17 1.387(7) . ?
C18 C22 1.515(6) . ?
C17 H17 0.9300 . ?
C21 H21A 0.9600 . ?
C21 H21B 0.9600 . ?
C21 H21C 0.9600 . ?
C22 H22A 0.9600 . ?
C22 H22B 0.9600 . ?
C22 H22C 0.9600 . ?
C23 C20 1.506(7) . ?
C23 H23A 0.9600 . ?
C23 H23B 0.9600 . ?
C23 H23C 0.9600 . ?
C24 C25 1.398(6) . ?
C24 C29 1.518(6) . ?
C25 C26 1.419(6) . ?
C25 H25 0.9300 . ?
C26 C27 1.427(6) . ?
C27 C28 1.395(6) . ?
C27 H27 0.9300 . ?
C28 C38 1.501(6) . ?
C29 C30 1.395(7) . ?
C29 C34 1.397(7) . ?
C30 C31 1.406(7) . ?
C30 C35 1.513(7) . ?
C31 C32 1.386(8) . ?
C31 H31 0.9300 . ?
C32 C33 1.386(8) . ?
C32 C36 1.530(7) . ?
C33 C34 1.407(7) . ?
C33 H33 0.9300 . ?
C34 C37 1.519(8) . ?
C35 H35A 0.9600 . ?
C35 H35B 0.9600 . ?
C35 H35C 0.9600 . ?
C36 H36A 0.9600 . ?
C36 H36B 0.9600 . ?
C36 H36C 0.9600 . ?
C37 H37A 0.9600 . ?
C37 H37B 0.9600 . ?
C37 H37C 0.9600 . ?
C38 C43 1.398(7) . ?
C38 C39 1.406(7) . ?
C39 C40 1.381(8) . ?
C39 C44 1.505(8) . ?
C40 C41 1.391(9) . ?
C40 H40 0.9300 . ?
C41 C42 1.391(9) . ?
C41 C45 1.519(8) . ?
C42 C43 1.403(7) . ?
C42 H42 0.9300 . ?
C43 C46 1.515(7) . ?
C44 H44A 0.9600 . ?
C44 H44B 0.9600 . ?
C44 H44C 0.9600 . ?
C45 H45A 0.9600 . ?
C45 H45B 0.9600 . ?
C45 H45C 0.9600 . ?
C46 H46A 0.9600 . ?
C46 H46B 0.9600 . ?
C46 H46C 0.9600 . ?
O1_1 C4_1 1.437(6) . ?
O1_1 C1_1 1.458(6) . ?
C1_1 C2_1 1.532(7) . ?
C1_1 H1A_1 0.9700 . ?
C1_1 H1AB_1 0.9700 . ?
C2_1 C3_1 1.531(8) . ?
C2_1 H2A_1 0.9700 . ?
C2_1 H2AB_1 0.9700 . ?
C3_1 C4_1 1.521(7) . ?
C3_1 H3A_1 0.9700 . ?
C3_1 H3AB_1 0.9700 . ?
C4_1 H4A_1 0.9700 . ?
C4_1 H4AB_1 0.9700 . ?
O1_2 C4_2 1.445(6) . ?
O1_2 C1_2 1.455(5) . ?
C1_2 C2_2 1.507(7) . ?
C1_2 H1A_2 0.9700 . ?
C1_2 H1AB_2 0.9700 . ?
C2_2 C3_2 1.511(7) . ?
C2_2 H2A_2 0.9700 . ?
C2_2 H2AB_2 0.9700 . ?
C3_2 C4_2 1.520(7) . ?
C3_2 H3A_2 0.9700 . ?
C3_2 H3AB_2 0.9700 . ?
C4_2 H4A_2 0.9700 . ?
C4_2 H4AB_2 0.9700 . ?
O1_3 C4_3 1.447(6) . ?
O1_3 C1_3 1.449(6) . ?
C1_3 C2_3 1.510(7) . ?
C1_3 H1A_3 0.9700 . ?
C1_3 H1AB_3 0.9700 . ?
C2_3 C3_3 1.508(9) . ?
C2_3 H2A_3 0.9700 . ?
C2_3 H2AB_3 0.9700 . ?
C3_3 C4_3 1.510(8) . ?
C3_3 H3A_3 0.9700 . ?
C3_3 H3AB_3 0.9700 . ?
C4_3 H4A_3 0.9700 . ?
C4_3 H4AB_3 0.9700 . ?
O1_4 C1_4 1.440(13) . ?
O1_4 C4_4 1.447(10) . ?
C1_4 C2_4 1.518(11) . ?
C1_4 H1A_4 0.9700 . ?
C1_4 H1AB_4 0.9700 . ?
C2_4 C3_4 1.519(12) . ?
C2_4 H2A_4 0.9700 . ?
C2_4 H2AB_4 0.9700 . ?
C3_4 C4_4 1.520(11) . ?
C3_4 H3A_4 0.9700 . ?
C3_4 H3AB_4 0.9700 . ?
C4_4 H4A_4 0.9700 . ?
C4_4 H4AB_4 0.9700 . ?
O1_5 C4_5 1.440(13) . ?
O1_5 C1_5 1.444(13) . ?
C1_5 C2_5 1.515(12) . ?
C1_5 H1A_5 0.9700 . ?
C1_5 H1AB_5 0.9700 . ?
C2_5 C3_5 1.515(14) . ?
C2_5 H2A_5 0.9700 . ?
C2_5 H2AB_5 0.9700 . ?
C3_5 C4_5 1.517(13) . ?
C3_5 H3A_5 0.9700 . ?
C3_5 H3AB_5 0.9700 . ?
C4_5 H4A_5 0.9700 . ?
C4_5 H4AB_5 0.9700 . ?
O1_6 C4_6 1.432(13) . ?
O1_6 C1_6 1.461(12) . ?
C1_6 C2_6 1.503(13) . ?
C1_6 H1A_6 0.9700 . ?
C1_6 H1AB_6 0.9700 . ?
C2_6 C3_6 1.507(11) . ?
C2_6 H2A_6 0.9700 . ?
C2_6 H2AB_6 0.9700 . ?
C3_6 C4_6 1.521(12) . ?
C3_6 H3A_6 0.9700 . ?
C3_6 H3AB_6 0.9700 . ?
C4_6 H4A_6 0.9700 . ?
C4_6 H4AB_6 0.9700 . ?
O1_7 C1_7 1.454(15) . ?
O1_7 C4_7 1.459(15) . ?
C1_7 C2_7 1.510(15) . ?
C1_7 H1A_7 0.9700 . ?
C1_7 H1AB_7 0.9700 . ?
C2_7 C3_7 1.512(15) . ?
C2_7 H2A_7 0.9700 . ?
C2_7 H2AB_7 0.9700 . ?
C3_7 C4_7 1.532(15) . ?
C3_7 H3A_7 0.9700 . ?
C3_7 H3AB_7 0.9700 . ?
C4_7 H4A_7 0.9700 . ?
C4_7 H4AB_7 0.9700 . ?
O1_8 C1_8 1.446(15) . ?
O1_8 C4_8 1.451(15) . ?
C1_8 C2_8 1.517(15) . ?
C1_8 H1A_8 0.9700 . ?
C1_8 H1AB_8 0.9700 . ?
C2_8 C3_8 1.519(15) . ?
C2_8 H2A_8 0.9700 . ?
C2_8 H2AB_8 0.9700 . ?
C3_8 C4_8 1.513(15) . ?
C3_8 H3A_8 0.9700 . ?
C3_8 H3AB_8 0.9700 . ?
C4_8 H4A_8 0.9700 . ?
C4_8 H4AB_8 0.9700 . ?

loop_
_geom_torsion_atom_site_label_1
_geom_torsion_atom_site_label_2
_geom_torsion_atom_site_label_3
_geom_torsion_atom_site_label_4
_geom_torsion
_geom_torsion_site_symmetry_1
_geom_torsion_site_symmetry_2
_geom_torsion_site_symmetry_3
_geom_torsion_site_symmetry_4
_geom_torsion_publ_flag
C5 N1 C1 C2 -1.1(6) . . . . ?
C5 N1 C1 C6 179.9(4) . . . . ?
N1 C1 C2 C3 0.9(7) . . . . ?
C6 C1 C2 C3 179.8(4) . . . . ?
C1 C2 C3 C4 -0.2(6) . . . . ?
C1 C2 C3 Li1 152.9(4) . . . . ?
C1 C2 C3 Li2 -135.0(5) . . . . ?
N1 C1 C6 C11 103.4(5) . . . . ?
C2 C1 C6 C11 -75.6(6) . . . . ?
N1 C1 C6 C7 -72.9(5) . . . . ?
C2 C1 C6 C7 108.1(5) . . . . ?
C1 N1 C5 C4 0.6(6) . . . . ?
C1 N1 C5 C15 177.9(4) . . . . ?
N1 C5 C4 C3 0.0(7) . . . . ?
C15 C5 C4 C3 -176.9(4) . . . . ?
C2 C3 C4 C5 -0.3(6) . . . . ?
Li1 C3 C4 C5 -143.1(5) . . . . ?
Li2 C3 C4 C5 150.3(4) . . . . ?
C11 C6 C7 C8 0.0(7) . . . . ?
C1 C6 C7 C8 176.4(4) . . . . ?
C11 C6 C7 C12 -178.7(5) . . . . ?
C1 C6 C7 C12 -2.3(7) . . . . ?
C6 C7 C8 C9 -1.4(8) . . . . ?
C12 C7 C8 C9 177.3(5) . . . . ?
C10 C9 C8 C7 1.7(8) . . . . ?
C13 C9 C8 C7 -177.3(5) . . . . ?
C8 C9 C10 C11 -0.5(8) . . . . ?
C13 C9 C10 C11 178.4(6) . . . . ?
C9 C10 C11 C6 -0.9(8) . . . . ?
C9 C10 C11 C14 -178.0(5) . . . . ?
C7 C6 C11 C10 1.1(7) . . . . ?
C1 C6 C11 C10 -175.2(5) . . . . ?
C7 C6 C11 C14 178.3(5) . . . . ?
C1 C6 C11 C14 2.0(7) . . . . ?
C17 C16 C15 C20 -0.6(7) . . . . ?
C21 C16 C15 C20 179.9(4) . . . . ?
C17 C16 C15 C5 173.6(4) . . . . ?
C21 C16 C15 C5 -5.9(6) . . . . ?
N1 C5 C15 C16 -82.7(5) . . . . ?
C4 C5 C15 C16 94.5(5) . . . . ?
N1 C5 C15 C20 91.5(5) . . . . ?
C4 C5 C15 C20 -91.3(6) . . . . ?
C20 C19 C18 C17 -1.5(7) . . . . ?
C20 C19 C18 C22 177.6(4) . . . . ?
C19 C18 C17 C16 0.8(7) . . . . ?
C22 C18 C17 C16 -178.4(4) . . . . ?
C15 C16 C17 C18 0.2(7) . . . . ?
C21 C16 C17 C18 179.8(4) . . . . ?
C28 N2 C24 C25 0.7(7) . . . . ?
C28 N2 C24 C29 179.4(4) . . . . ?
N2 C24 C25 C26 -1.6(7) . . . . ?
C29 C24 C25 C26 179.8(4) . . . . ?
C24 C25 C26 C27 0.9(6) . . . . ?
C24 C25 C26 Li1 -136.7(5) . . . . ?
C24 C25 C26 Li2 156.5(4) . . . . ?
C25 C26 C27 C28 0.6(6) . . . . ?
Li1 C26 C27 C28 153.0(4) . . . . ?
Li2 C26 C27 C28 -141.2(5) . . . . ?
C24 N2 C28 C27 0.9(6) . . . . ?
C24 N2 C28 C38 -178.3(4) . . . . ?
C26 C27 C28 N2 -1.6(7) . . . . ?
C26 C27 C28 C38 177.5(4) . . . . ?
N2 C24 C29 C30 -66.8(6) . . . . ?
C25 C24 C29 C30 111.9(5) . . . . ?
N2 C24 C29 C34 113.0(5) . . . . ?
C25 C24 C29 C34 -68.3(7) . . . . ?
C34 C29 C30 C31 0.1(8) . . . . ?
C24 C29 C30 C31 179.9(4) . . . . ?
C34 C29 C30 C35 179.3(5) . . . . ?
C24 C29 C30 C35 -0.9(7) . . . . ?
C29 C30 C31 C32 -1.6(8) . . . . ?
C35 C30 C31 C32 179.2(5) . . . . ?
C30 C31 C32 C33 1.9(10) . . . . ?
C30 C31 C32 C36 179.9(6) . . . . ?
C31 C32 C33 C34 -0.8(11) . . . . ?
C36 C32 C33 C34 -178.8(7) . . . . ?
C30 C29 C34 C33 1.0(9) . . . . ?
C24 C29 C34 C33 -178.8(5) . . . . ?
C30 C29 C34 C37 -179.5(6) . . . . ?
C24 C29 C34 C37 0.7(9) . . . . ?
C32 C33 C34 C29 -0.6(10) . . . . ?
C32 C33 C34 C37 179.9(7) . . . . ?
N2 C28 C38 C43 100.5(5) . . . . ?
C27 C28 C38 C43 -78.6(6) . . . . ?
N2 C28 C38 C39 -77.2(6) . . . . ?
C27 C28 C38 C39 103.6(5) . . . . ?
C43 C38 C39 C40 -1.9(7) . . . . ?
C28 C38 C39 C40 175.8(5) . . . . ?
C43 C38 C39 C44 176.4(5) . . . . ?
C28 C38 C39 C44 -5.8(7) . . . . ?
C38 C39 C40 C41 1.6(8) . . . . ?
C44 C39 C40 C41 -176.7(6) . . . . ?
C39 C40 C41 C42 0.1(9) . . . . ?
C39 C40 C41 C45 178.7(6) . . . . ?
C40 C41 C42 C43 -1.5(8) . . . . ?
C45 C41 C42 C43 179.9(5) . . . . ?
C39 C38 C43 C42 0.6(7) . . . . ?
C28 C38 C43 C42 -177.2(4) . . . . ?
C39 C38 C43 C46 178.1(5) . . . . ?
C28 C38 C43 C46 0.2(7) . . . . ?
C41 C42 C43 C38 1.1(7) . . . . ?
C41 C42 C43 C46 -176.4(5) . . . . ?
C16 C15 C20 C19 -0.1(7) . . . . ?
C5 C15 C20 C19 -174.2(4) . . . . ?
C16 C15 C20 C23 176.5(5) . . . . ?
C5 C15 C20 C23 2.4(7) . . . . ?
C18 C19 C20 C15 1.2(7) . . . . ?
C18 C19 C20 C23 -175.4(5) . . . . ?
C4_1 O1_1 C1_1 C2_1 19.9(6) . . . . ?
Li1 O1_1 C1_1 C2_1 -119.9(4) . . . . ?
O1_1 C1_1 C2_1 C3_1 -36.1(5) . . . . ?
C1_1 C2_1 C3_1 C4_1 38.5(5) . . . . ?
C1_1 O1_1 C4_1 C3_1 5.1(6) . . . . ?
Li1 O1_1 C4_1 C3_1 142.0(4) . . . . ?
C2_1 C3_1 C4_1 O1_1 -27.8(5) . . . . ?
C4_2 O1_2 C1_2 C2_2 15.6(6) . . . . ?
Li1 O1_2 C1_2 C2_2 -125.5(5) . . . . ?
O1_2 C1_2 C2_2 C3_2 -34.2(6) . . . . ?
C1_2 C2_2 C3_2 C4_2 38.7(7) . . . . ?
C1_2 O1_2 C4_2 C3_2 9.5(7) . . . . ?
Li1 O1_2 C4_2 C3_2 147.0(5) . . . . ?
C2_2 C3_2 C4_2 O1_2 -30.4(7) . . . . ?
C4_3 O1_3 C1_3 C2_3 10.3(6) . . . . ?
Li2 O1_3 C1_3 C2_3 156.3(5) . . . . ?
O1_3 C1_3 C2_3 C3_3 -29.6(6) . . . . ?
C1_3 C2_3 C3_3 C4_3 37.2(6) . . . . ?
C1_3 O1_3 C4_3 C3_3 13.3(7) . . . . ?
Li2 O1_3 C4_3 C3_3 -133.2(5) . . . . ?
C2_3 C3_3 C4_3 O1_3 -31.4(7) . . . . ?
C4_4 O1_4 C1_4 C2_4 15(2) . . . . ?
Li2 O1_4 C1_4 C2_4 -150.0(13) . . . . ?
O1_4 C1_4 C2_4 C3_4 10.2(18) . . . . ?
C1_4 C2_4 C3_4 C4_4 -29.4(14) . . . . ?
C1_4 O1_4 C4_4 C3_4 -33.6(17) . . . . ?
Li2 O1_4 C4_4 C3_4 133.2(11) . . . . ?
C2_4 C3_4 C4_4 O1_4 38.4(14) . . . . ?
C4_5 O1_5 C1_5 C2_5 20(3) . . . . ?
Li2 O1_5 C1_5 C2_5 -116.9(16) . . . . ?
O1_5 C1_5 C2_5 C3_5 -36(2) . . . . ?
C1_5 C2_5 C3_5 C4_5 37(2) . . . . ?
C1_5 O1_5 C4_5 C3_5 4(3) . . . . ?
Li2 O1_5 C4_5 C3_5 139.8(19) . . . . ?
C2_5 C3_5 C4_5 O1_5 -26(3) . . . . ?
C4_6 O1_6 C1_6 C2_6 -20(2) . . . . ?
O1_6 C1_6 C2_6 C3_6 33.9(17) . . . . ?
C1_6 C2_6 C3_6 C4_6 -34.1(14) . . . . ?
C1_6 O1_6 C4_6 C3_6 -2(2) . . . . ?
C2_6 C3_6 C4_6 O1_6 22.6(19) . . . . ?
C4_7 O1_7 C1_7 C2_7 -34(5) . . . . ?
O1_7 C1_7 C2_7 C3_7 13(6) . . . . ?
C1_7 C2_7 C3_7 C4_7 12(5) . . . . ?
C1_7 O1_7 C4_7 C3_7 40(4) . . . . ?
C2_7 C3_7 C4_7 O1_7 -32(5) . . . . ?
C4_8 O1_8 C1_8 C2_8 39(5) . . . . ?
O1_8 C1_8 C2_8 C3_8 -41(5) . . . . ?
C1_8 C2_8 C3_8 C4_8 27(6) . . . . ?
C1_8 O1_8 C4_8 C3_8 -22(6) . . . . ?
C2_8 C3_8 C4_8 O1_8 -4(7) . . . . ?
